data_2215637
loop_
_publ_author_name
'Khanfar, Monther A.'
'Abu-Safieh, Kayed A.'
'Al-Far, Rawhi'
'Ali, Basem Fares'
'Maichle-Moessmer, Caecilia'

_publ_section_title
;(<i>E</i>)-<i>N</i>'-[(Furan-2-yl)methylene]-2-hydroxy-2,2-diphenylacetohydrazide
 monohydrate
;
_journal_coeditor_code PV2031
_journal_issue 10
_journal_name_full 'Acta Crystallographica Section E'
_journal_page_first o4078
_journal_page_last o4079
_journal_paper_doi 10.1107/S1600536807044443
_journal_volume 63
_journal_year 2007
_chemical_formula_moiety 'C19 H16 N2 O3, H2 O'
_chemical_formula_sum 'C19 H18 N2 O4'
_chemical_formula_weight 338.35
_chemical_name_systematic
;(E)-N'-[(furan-2-yl)methylene]-2-hydroxy-2,2- diphenylacetohydrazide
 monohydrate
;
_space_group_IT_number 14
_symmetry_cell_setting monoclinic
_symmetry_space_group_name_Hall '-P 2ybc'
_symmetry_space_group_name_H-M 'P 1 21/c 1'
_atom_sites_solution_hydrogens geom
_atom_sites_solution_primary direct
_atom_sites_solution_secondary difmap
_audit_creation_method SHELXL-97
_cell_angle_alpha 90.00
_cell_angle_beta 91.819(10)
_cell_angle_gamma 90.00
_cell_formula_units_Z 4
_cell_length_a 10.6339(17)
_cell_length_b 10.857(2)
_cell_length_c 14.5207(12)
_cell_measurement_reflns_used 25
_cell_measurement_temperature 213(2)
_cell_measurement_theta_max 27.35
_cell_measurement_theta_min 2.058
_cell_volume 1675.6(4)
_computing_cell_refinement 'SET4 and CELDIM (Enraf--Nonius, 1994)'
_computing_data_collection 'CAD-4 (Enraf--Nonius, 1994)'
_computing_data_reduction 'HELENA (Spek, 1996) and PLATON (Spek, 2003)'
_computing_molecular_graphics 'PLATON (Spek, 2003)'
_computing_publication_material 'XCIF in SHELXTL (Sheldrick, 1997b)'
_computing_structure_refinement 'SHELXL97 (Sheldrick, 1997a)'
_computing_structure_solution 'SHELXS97 (Sheldrick, 1990)'
_diffrn_ambient_temperature 293(2)
_diffrn_measured_fraction_theta_full 0.996
_diffrn_measured_fraction_theta_max 0.996
_diffrn_measurement_device_type 'Enraf--Nonius CAD-4'
_diffrn_measurement_method '\w scans'
_diffrn_radiation_monochromator graphite
_diffrn_radiation_source 'fine-focus sealed tube'
_diffrn_radiation_type MoK\a
_diffrn_radiation_wavelength 0.71073
_diffrn_reflns_av_R_equivalents 0.0538
_diffrn_reflns_av_sigmaI/netI 0.0758
_diffrn_reflns_limit_h_max 13
_diffrn_reflns_limit_h_min -1
_diffrn_reflns_limit_k_max 13
_diffrn_reflns_limit_k_min 0
_diffrn_reflns_limit_l_max 17
_diffrn_reflns_limit_l_min -17
_diffrn_reflns_number 3847
_diffrn_reflns_theta_full 26.05
_diffrn_reflns_theta_max 26.05
_diffrn_reflns_theta_min 3.06
_diffrn_standards_decay_% 3.0
_diffrn_standards_interval_count 400
_diffrn_standards_interval_time 3600
_diffrn_standards_number 3
_exptl_absorpt_coefficient_mu 0.095
_exptl_absorpt_correction_T_max 0.98462
_exptl_absorpt_correction_T_min 0.936988
_exptl_absorpt_correction_type psi-scan
_exptl_absorpt_process_details '(program; reference?)'
_exptl_crystal_colour colorless
_exptl_crystal_density_diffrn 1.341
_exptl_crystal_density_method 'not measured'
_exptl_crystal_description plate
_exptl_crystal_F_000 712
_exptl_crystal_size_max 0.55
_exptl_crystal_size_mid 0.50
_exptl_crystal_size_min 0.20
_refine_diff_density_max 0.172
_refine_diff_density_min -0.200
_refine_ls_extinction_method none
_refine_ls_goodness_of_fit_ref 1.008
_refine_ls_hydrogen_treatment refall
_refine_ls_matrix_type full
_refine_ls_number_parameters 298
_refine_ls_number_reflns 3293
_refine_ls_number_restraints 0
_refine_ls_restrained_S_all 1.008
_refine_ls_R_factor_all 0.1153
_refine_ls_R_factor_gt 0.0493
_refine_ls_shift/su_max 0.000
_refine_ls_shift/su_mean 0.000
_refine_ls_structure_factor_coef Fsqd
_refine_ls_weighting_details 'calc w=1/[\s^2^(Fo^2^)+(0.0534P)^2^+0.0604P] where P=(Fo^2^+2Fc^2^)/3'
_refine_ls_weighting_scheme calc
_refine_ls_wR_factor_gt 0.1027
_refine_ls_wR_factor_ref 0.1230
_reflns_number_gt 1981
_reflns_number_total 3293
_reflns_threshold_expression >2\s(I)
_cod_data_source_file pv2031.cif
_cod_data_source_block I
_cod_original_sg_symbol_H-M 'P 21/c'
_cod_database_code 2215637
_cod_database_fobs_code 2215637

loop_
_symmetry_equiv_pos_as_xyz
'x, y, z'
'-x, y+1/2, -z+1/2'
'-x, -y, -z'
'x, -y-1/2, z-1/2'

loop_
_atom_site_type_symbol
_atom_site_label
_atom_site_fract_x
_atom_site_fract_y
_atom_site_fract_z
_atom_site_U_iso_or_equiv
_atom_site_adp_type
_atom_site_calc_flag
_atom_site_occupancy
C C1 1.1720(2) 0.2889(2) 0.13010(15) 0.0332(5) Uani d 1
O O1 1.14268(15) 0.18466(15) 0.07977(11) 0.0413(4) Uani d 1
C C4 1.2148(3) 0.1898(3) 0.00285(17) 0.0436(6) Uani d 1
H H4 1.201(2) 0.116(3) -0.0400(18) 0.058(8) Uiso d 1
C C3 1.2863(3) 0.2907(3) 0.00473(17) 0.0444(6) Uani d 1
H H3 1.346(2) 0.316(2) -0.0402(19) 0.058(8) Uiso d 1
C C2 1.2589(2) 0.3555(3) 0.08660(18) 0.0413(6) Uani d 1
H H2 1.288(2) 0.432(3) 0.1031(18) 0.053(8) Uiso d 1
C C5 1.1047(2) 0.3121(2) 0.21232(16) 0.0346(5) Uani d 1
H H5 1.124(2) 0.390(2) 0.2423(15) 0.038(6) Uiso d 1
N N1 1.02022(17) 0.23747(18) 0.23979(12) 0.0347(5) Uani d 1
N N2 0.95604(18) 0.2774(2) 0.31553(13) 0.0341(5) Uani d 1
H H2A 0.978(2) 0.347(2) 0.3437(16) 0.037(7) Uiso d 1
O O2 0.81756(15) 0.11956(15) 0.30338(11) 0.0408(4) Uani d 1
C C6 0.8530(2) 0.2155(2) 0.34018(14) 0.0311(5) Uani d 1
C C7 0.7808(2) 0.2756(2) 0.41943(15) 0.0330(5) Uani d 1
O O3 0.85302(15) 0.38056(15) 0.44913(12) 0.0368(4) Uani d 1
H H3A 0.851(3) 0.390(3) 0.512(2) 0.084(11) Uiso d 1
C C8 0.7711(2) 0.1843(2) 0.49953(14) 0.0336(5) Uani d 1
C C9 0.8780(3) 0.1208(2) 0.52946(17) 0.0413(6) Uani d 1
H H9 0.955(2) 0.130(2) 0.4964(17) 0.049(7) Uiso d 1
C C10 0.8751(3) 0.0443(2) 0.60630(17) 0.0472(7) Uani d 1
H H10 0.953(3) -0.001(3) 0.6239(18) 0.055(8) Uiso d 1
C C11 0.7665(3) 0.0320(3) 0.65384(18) 0.0526(8) Uani d 1
H H11 0.762(2) -0.023(2) 0.708(2) 0.061(8) Uiso d 1
C C12 0.6610(3) 0.0944(3) 0.6250(2) 0.0588(8) Uani d 1
H H12 0.584(3) 0.088(3) 0.652(2) 0.070(9) Uiso d 1
C C13 0.6619(3) 0.1708(3) 0.54799(18) 0.0480(7) Uani d 1
H H13 0.586(2) 0.213(2) 0.5267(18) 0.053(8) Uiso d 1
C C14 0.6519(2) 0.3186(2) 0.38027(14) 0.0331(5) Uani d 1
C C19 0.5693(2) 0.2389(3) 0.33438(17) 0.0425(6) Uani d 1
H H19 0.593(2) 0.155(3) 0.3246(18) 0.048(8) Uiso d 1
C C18 0.4533(3) 0.2802(3) 0.30040(19) 0.0504(7) Uani d 1
H H18 0.400(3) 0.226(2) 0.2699(18) 0.054(8) Uiso d 1
C C17 0.4181(3) 0.4014(3) 0.31322(19) 0.0520(8) Uani d 1
H H17 0.340(3) 0.429(3) 0.2918(18) 0.059(8) Uiso d 1
C C16 0.4982(3) 0.4808(3) 0.3585(2) 0.0538(7) Uani d 1
H H16 0.474(3) 0.568(3) 0.3693(19) 0.063(8) Uiso d 1
C C15 0.6151(3) 0.4395(3) 0.39158(18) 0.0456(7) Uani d 1
H H15 0.669(3) 0.496(2) 0.4232(19) 0.055(8) Uiso d 1
O O4 0.9139(2) 0.03785(18) 0.12617(13) 0.0501(5) Uani d 1
H H4" 0.892(4) 0.079(4) 0.174(3) 0.137(18) Uiso d 1
H H4' 0.997(4) 0.071(4) 0.116(3) 0.123(15) Uiso d 1

loop_
_atom_site_aniso_label
_atom_site_aniso_U_11
_atom_site_aniso_U_22
_atom_site_aniso_U_33
_atom_site_aniso_U_12
_atom_site_aniso_U_13
_atom_site_aniso_U_23
C1 0.0347(13) 0.0348(13) 0.0300(12) 0.0010(11) 0.0006(10) -0.0048(11)
O1 0.0487(10) 0.0379(9) 0.0380(9) -0.0019(8) 0.0098(8) -0.0047(8)
C4 0.0563(16) 0.0442(15) 0.0309(13) 0.0065(14) 0.0097(12) -0.0021(12)
C3 0.0478(15) 0.0518(17) 0.0343(13) 0.0051(14) 0.0122(12) 0.0069(13)
C2 0.0453(16) 0.0393(15) 0.0398(15) -0.0069(12) 0.0072(12) -0.0003(12)
C5 0.0348(13) 0.0373(14) 0.0318(12) -0.0024(12) 0.0018(10) -0.0052(11)
N1 0.0372(11) 0.0400(11) 0.0270(10) 0.0027(9) 0.0053(8) -0.0032(9)
N2 0.0386(11) 0.0366(11) 0.0276(10) -0.0036(10) 0.0070(8) -0.0069(9)
O2 0.0500(10) 0.0373(10) 0.0357(9) -0.0073(8) 0.0091(8) -0.0073(8)
C6 0.0359(13) 0.0333(13) 0.0241(11) -0.0002(11) -0.0002(9) 0.0003(10)
C7 0.0370(13) 0.0336(13) 0.0284(12) -0.0031(11) 0.0011(10) -0.0039(10)
O3 0.0439(10) 0.0381(9) 0.0285(9) -0.0079(8) 0.0031(8) -0.0063(8)
C8 0.0405(13) 0.0373(13) 0.0230(11) -0.0031(11) 0.0017(10) -0.0040(10)
C9 0.0421(15) 0.0484(16) 0.0332(13) -0.0046(13) -0.0023(12) -0.0016(12)
C10 0.0601(18) 0.0457(16) 0.0353(14) -0.0015(15) -0.0073(13) 0.0006(12)
C11 0.081(2) 0.0479(17) 0.0291(14) -0.0066(16) 0.0059(14) 0.0025(13)
C12 0.065(2) 0.069(2) 0.0439(17) -0.0013(17) 0.0223(15) 0.0081(15)
C13 0.0477(16) 0.0589(18) 0.0380(14) 0.0064(14) 0.0117(13) 0.0048(13)
C14 0.0365(12) 0.0414(14) 0.0216(11) -0.0010(11) 0.0056(10) 0.0013(10)
C19 0.0415(15) 0.0479(17) 0.0380(14) -0.0075(13) -0.0017(11) 0.0000(12)
C18 0.0396(15) 0.069(2) 0.0418(15) -0.0119(15) -0.0047(12) 0.0025(15)
C17 0.0400(16) 0.077(2) 0.0396(15) 0.0099(16) 0.0021(13) 0.0074(15)
C16 0.0537(18) 0.057(2) 0.0507(16) 0.0158(15) 0.0037(14) -0.0042(15)
C15 0.0490(16) 0.0456(16) 0.0421(14) 0.0016(14) -0.0013(13) -0.0090(13)
O4 0.0717(14) 0.0477(12) 0.0309(10) -0.0153(10) 0.0000(9) -0.0013(9)

loop_
_atom_type_symbol
_atom_type_description
_atom_type_scat_dispersion_real
_atom_type_scat_dispersion_imag
_atom_type_scat_source
C C 0.0033 0.0016 'International Tables Vol C Tables 4.2.6.8 and 6.1.1.4'
O O 0.0106 0.0060 'International Tables Vol C Tables 4.2.6.8 and 6.1.1.4'
N N 0.0061 0.0033 'International Tables Vol C Tables 4.2.6.8 and 6.1.1.4'
H H 0.0000 0.0000 'International Tables Vol C Tables 4.2.6.8 and 6.1.1.4'

loop_
_geom_angle_atom_site_label_1
_geom_angle_atom_site_label_2
_geom_angle_atom_site_label_3
_geom_angle
C2 C1 O1 109.8(2)
C2 C1 C5 131.6(2)
O1 C1 C5 118.4(2)
C4 O1 C1 105.93(19)
C3 C4 O1 110.4(2)
C3 C4 H4 136.8(15)
O1 C4 H4 112.8(15)
C4 C3 C2 107.0(2)
C4 C3 H3 127.2(16)
C2 C3 H3 125.8(16)
C1 C2 C3 106.8(2)
C1 C2 H2 126.6(17)
C3 C2 H2 126.3(17)
N1 C5 C1 121.4(2)
N1 C5 H5 123.4(14)
C1 C5 H5 115.0(14)
C5 N1 N2 114.69(19)
C6 N2 N1 118.8(2)
C6 N2 H2A 120.6(16)
N1 N2 H2A 120.3(16)
O2 C6 N2 123.5(2)
O2 C6 C7 122.0(2)
N2 C6 C7 114.5(2)
O3 C7 C8 109.50(17)
O3 C7 C14 109.42(18)
C8 C7 C14 113.30(18)
O3 C7 C6 106.54(18)
C8 C7 C6 109.77(18)
C14 C7 C6 108.08(17)
C7 O3 H3A 111(2)
C13 C8 C9 118.7(2)
C13 C8 C7 122.1(2)
C9 C8 C7 119.0(2)
C8 C9 C10 120.6(3)
C8 C9 H9 119.6(15)
C10 C9 H9 119.8(15)
C11 C10 C9 120.2(3)
C11 C10 H10 122.2(15)
C9 C10 H10 117.7(16)
C12 C11 C10 119.6(3)
C12 C11 H11 118.8(16)
C10 C11 H11 121.5(16)
C11 C12 C13 121.0(3)
C11 C12 H12 124.2(19)
C13 C12 H12 114.7(19)
C8 C13 C12 119.9(3)
C8 C13 H13 119.2(16)
C12 C13 H13 120.9(16)
C15 C14 C19 118.2(2)
C15 C14 C7 119.8(2)
C19 C14 C7 122.0(2)
C18 C19 C14 120.7(3)
C18 C19 H19 119.2(16)
C14 C19 H19 120.1(16)
C17 C18 C19 120.1(3)
C17 C18 H18 120.7(17)
C19 C18 H18 119.2(17)
C16 C17 C18 119.9(3)
C16 C17 H17 119.7(17)
C18 C17 H17 120.4(17)
C17 C16 C15 120.0(3)
C17 C16 H16 120.9(16)
C15 C16 H16 119.2(16)
C14 C15 C16 121.2(3)
C14 C15 H15 120.0(16)
C16 C15 H15 118.8(16)
H4" O4 H4' 102(4)

loop_
_geom_bond_atom_site_label_1
_geom_bond_atom_site_label_2
_geom_bond_distance
C1 C2 1.347(3)
C1 O1 1.377(3)
C1 C5 1.434(3)
O1 C4 1.376(3)
C4 C3 1.333(4)
C4 H4 1.02(3)
C3 C2 1.420(4)
C3 H3 0.96(3)
C2 H2 0.91(3)
C5 N1 1.282(3)
C5 H5 0.97(2)
N1 N2 1.382(3)
N2 C6 1.343(3)
N2 H2A 0.89(2)
O2 C6 1.225(3)
C6 C7 1.548(3)
C7 O3 1.433(3)
C7 C8 1.534(3)
C7 C14 1.539(3)
O3 H3A 0.92(3)
C8 C13 1.384(3)
C8 C9 1.388(3)
C9 C10 1.392(4)
C9 H9 0.97(3)
C10 C11 1.370(4)
C10 H10 0.99(3)
C11 C12 1.365(4)
C11 H11 0.98(3)
C12 C13 1.393(4)
C12 H12 0.92(3)
C13 H13 0.97(3)
C14 C15 1.381(3)
C14 C19 1.389(3)
C19 C18 1.388(4)
C19 H19 0.95(3)
C18 C17 1.381(4)
C18 H18 0.92(3)
C17 C16 1.366(4)
C17 H17 0.93(3)
C16 C15 1.392(4)
C16 H16 1.00(3)
C15 H15 0.94(3)
O4 H4" 0.86(5)
O4 H4' 0.97(5)

loop_
_geom_hbond_atom_site_label_D
_geom_hbond_atom_site_label_H
_geom_hbond_atom_site_label_A
_geom_hbond_site_symmetry_A
_geom_hbond_distance_DH
_geom_hbond_distance_HA
_geom_hbond_distance_DA
_geom_hbond_angle_DHA
N2 H2A O4 2_755 0.89(2) 2.40(2) 3.248(3) 159(2)
O3 H3A O4 4_566 0.92(3) 1.94(3) 2.776(2) 151(3)
O4 H4'' O2 . 0.86(5) 2.11(5) 2.937(3) 161(4)
O4 H4'' N1 . 0.86(5) 2.38(5) 2.929(3) 122(4)
O4 H4' O1 . 0.97(5) 2.07(5) 3.003(3) 163(4)
O4 H4' N1 . 0.97(5) 2.56(5) 2.929(3) 103(4)
N2 H2A O3 . 0.89(2) 2.09(2) 2.521(3) 109(2)

loop_
_geom_torsion_atom_site_label_1
_geom_torsion_atom_site_label_2
_geom_torsion_atom_site_label_3
_geom_torsion_atom_site_label_4
_geom_torsion
C2 C1 O1 C4 -0.3(3)
C5 C1 O1 C4 176.3(2)
C1 O1 C4 C3 0.5(3)
O1 C4 C3 C2 -0.5(3)
O1 C1 C2 C3 0.0(3)
C5 C1 C2 C3 -176.0(2)
C4 C3 C2 C1 0.4(3)
C2 C1 C5 N1 176.7(3)
O1 C1 C5 N1 1.0(3)
C1 C5 N1 N2 -174.7(2)
C5 N1 N2 C6 169.5(2)
N1 N2 C6 O2 5.7(3)
N1 N2 C6 C7 -174.00(18)
O2 C6 C7 O3 176.32(19)
N2 C6 C7 O3 -4.0(3)
O2 C6 C7 C8 57.9(3)
N2 C6 C7 C8 -122.5(2)
O2 C6 C7 C14 -66.2(3)
N2 C6 C7 C14 113.5(2)
O3 C7 C8 C13 104.8(2)
C14 C7 C8 C13 -17.6(3)
C6 C7 C8 C13 -138.6(2)
O3 C7 C8 C9 -69.7(3)
C14 C7 C8 C9 167.9(2)
C6 C7 C8 C9 47.0(3)
C13 C8 C9 C10 0.5(4)
C7 C8 C9 C10 175.1(2)
C8 C9 C10 C11 -0.6(4)
C9 C10 C11 C12 0.5(4)
C10 C11 C12 C13 -0.1(4)
C9 C8 C13 C12 -0.1(4)
C7 C8 C13 C12 -174.6(2)
C11 C12 C13 C8 -0.1(4)
O3 C7 C14 C15 -10.3(3)
C8 C7 C14 C15 112.2(2)
C6 C7 C14 C15 -125.9(2)
O3 C7 C14 C19 170.6(2)
C8 C7 C14 C19 -66.9(3)
C6 C7 C14 C19 55.0(3)
C15 C14 C19 C18 0.4(4)
C7 C14 C19 C18 179.5(2)
C14 C19 C18 C17 -1.0(4)
C19 C18 C17 C16 0.7(4)
C18 C17 C16 C15 0.1(4)
C19 C14 C15 C16 0.4(4)
C7 C14 C15 C16 -178.8(2)
C17 C16 C15 C14 -0.6(4)

loop_
_cod_related_entry_id
_cod_related_entry_database
_cod_related_entry_code
1 ChemSpider 21184172
